data_4075447
loop_
_publ_author_name
'Zheng, Zhaoyan'
'Chen, Jinzhu'
'Luo, Ning'
'Yu, Zhengkun'
'Han, Xiuwen'

_publ_section_title
;
 Efficient Demetalation of Fischer Alkoxy- and Amino-Biscarbene Complexes
 of Chromium via CO-Promoted Sulfuration and Selenylation
;
_journal_issue 22
_journal_name_full Organometallics
_journal_page_first 5301
_journal_page_last 5310
_journal_paper_doi 10.1021/om060288m
_journal_volume 25
_journal_year 2006
_chemical_formula_sum 'C35 H32 Cr N2 O8'
_chemical_formula_weight 660.63
_chemical_name_systematic ?
_space_group_IT_number 2
_symmetry_cell_setting triclinic
_symmetry_space_group_name_Hall '-P 1'
_symmetry_space_group_name_H-M 'P -1'
_atom_sites_solution_hydrogens geom
_atom_sites_solution_primary direct
_atom_sites_solution_secondary difmap
_audit_creation_method SHELXL-97
_cell_angle_alpha 87.999(2)
_cell_angle_beta 75.261(2)
_cell_angle_gamma 84.954(2)
_cell_formula_units_Z 2
_cell_length_a 9.9852(12)
_cell_length_b 10.0883(12)
_cell_length_c 16.4519(19)
_cell_measurement_reflns_used 4329
_cell_measurement_temperature 293(2)
_cell_measurement_theta_max 55.407
_cell_measurement_theta_min 4.766
_cell_volume 1596.4(3)
_computing_cell_refinement 'Bruker SMART'
_computing_data_collection 'Bruker SMART'
_computing_data_reduction 'Bruker SHELXTL'
_computing_molecular_graphics 'Bruker SHELXTL'
_computing_publication_material 'Bruker SHELXTL'
_computing_structure_refinement 'SHELXL-97 (Sheldrick, 1997)'
_computing_structure_solution 'SHELXS-97 (Sheldrick, 1990)'
_diffrn_ambient_temperature 293(2)
_diffrn_measured_fraction_theta_full 0.971
_diffrn_measured_fraction_theta_max 0.971
_diffrn_measurement_device_type 'CCD area detector'
_diffrn_measurement_method 'phi and omega scans'
_diffrn_radiation_monochromator graphite
_diffrn_radiation_source 'fine-focus sealed tube'
_diffrn_radiation_type MoK\a
_diffrn_radiation_wavelength 0.71073
_diffrn_reflns_av_R_equivalents 0.0663
_diffrn_reflns_av_sigmaI/netI 0.0638
_diffrn_reflns_limit_h_max 10
_diffrn_reflns_limit_h_min -12
_diffrn_reflns_limit_k_max 12
_diffrn_reflns_limit_k_min -12
_diffrn_reflns_limit_l_max 20
_diffrn_reflns_limit_l_min -20
_diffrn_reflns_number 9468
_diffrn_reflns_theta_full 27.00
_diffrn_reflns_theta_max 27.00
_diffrn_reflns_theta_min 2.03
_exptl_absorpt_coefficient_mu 0.414
_exptl_absorpt_correction_T_max 1.00000
_exptl_absorpt_correction_T_min 0.76677
_exptl_absorpt_correction_type empirical
_exptl_crystal_colour yellow
_exptl_crystal_density_diffrn 1.374
_exptl_crystal_density_method 'not measured'
_exptl_crystal_F_000 688
_exptl_crystal_size_max 0.513
_exptl_crystal_size_mid 0.468
_exptl_crystal_size_min 0.347
_refine_diff_density_max 0.622
_refine_diff_density_min -0.685
_refine_diff_density_rms 0.068
_refine_ls_extinction_coef 0.078(4)
_refine_ls_extinction_expression Fc^*^=kFc[1+0.001xFc^2^\l^3^/sin(2\q)]^-1/4^
_refine_ls_extinction_method SHELXL
_refine_ls_goodness_of_fit_ref 1.012
_refine_ls_hydrogen_treatment constr
_refine_ls_matrix_type full
_refine_ls_number_parameters 418
_refine_ls_number_reflns 6765
_refine_ls_number_restraints 0
_refine_ls_restrained_S_all 1.012
_refine_ls_R_factor_all 0.0607
_refine_ls_R_factor_gt 0.0521
_refine_ls_shift/su_max 0.001
_refine_ls_shift/su_mean 0.000
_refine_ls_structure_factor_coef Fsqd
_refine_ls_weighting_details 'calc w=1/[\s^2^(Fo^2^)+(0.0902P)^2^+0.0000P] where P=(Fo^2^+2Fc^2^)/3'
_refine_ls_weighting_scheme calc
_refine_ls_wR_factor_gt 0.1423
_refine_ls_wR_factor_ref 0.1480
_reflns_number_gt 5472
_reflns_number_total 6765
_reflns_threshold_expression >2sigma(I)
_cod_data_source_file om060288msi20060822_072948.cif
_cod_data_source_block cd25384_for_complex_8a
_cod_depositor_comments
;
The following automatic conversions were performed:

'_symmetry_cell_setting' value 'Triclinic' changed to 'triclinic'
according to /home/saulius/struct/CIF-dictionaries/cif_core.dic
dictionary named 'cif_core.dic' version 2.4.1 from 2010-06-29.

Automatic conversion script
Id: cif_fix_values 1715 2011-07-08 13:25:40Z adriana 
;
_cod_original_sg_symbol_H-M P-1
_cod_database_code 4075447

loop_
_symmetry_equiv_pos_as_xyz
'x, y, z'
'-x, -y, -z'

loop_
_atom_site_label
_atom_site_type_symbol
_atom_site_fract_x
_atom_site_fract_y
_atom_site_fract_z
_atom_site_U_iso_or_equiv
_atom_site_adp_type
_atom_site_occupancy
_atom_site_symmetry_multiplicity
_atom_site_calc_flag
_atom_site_refinement_flags
Cr Cr 0.79608(3) 0.71912(3) 0.52408(2) 0.02992(14) Uani 1 1 d .
O1 O 0.7578(2) 0.43492(17) 0.58856(13) 0.0640(6) Uani 1 1 d .
O2 O 1.0701(2) 0.7281(2) 0.56858(14) 0.0661(6) Uani 1 1 d .
O3 O 0.9447(2) 0.5837(2) 0.36276(11) 0.0594(5) Uani 1 1 d .
O4 O 0.8575(3) 0.9704(2) 0.42256(13) 0.0667(6) Uani 1 1 d .
O5 O 0.5293(2) 0.7462(3) 0.46761(14) 0.0915(9) Uani 1 1 d .
O6 O 0.46228(15) 0.59484(15) 0.64389(10) 0.0380(4) Uani 1 1 d .
O7 O 0.3176(2) 0.79402(19) 1.01997(11) 0.0592(5) Uani 1 1 d .
O8 O 0.35027(19) 0.97529(16) 0.93823(10) 0.0437(4) Uani 1 1 d .
N1 N 0.36222(19) 0.76483(18) 0.72956(11) 0.0350(4) Uani 1 1 d .
N2 N 0.71261(19) 0.91221(16) 0.67550(11) 0.0321(4) Uani 1 1 d .
C1 C 0.7687(2) 0.5436(2) 0.56859(14) 0.0406(5) Uani 1 1 d .
C2 C 0.9662(2) 0.7221(2) 0.55272(14) 0.0396(5) Uani 1 1 d .
C3 C 0.8867(2) 0.6356(2) 0.42415(14) 0.0387(5) Uani 1 1 d .
C4 C 0.8307(3) 0.8789(2) 0.46485(15) 0.0410(5) Uani 1 1 d .
C5 C 0.6259(3) 0.7337(3) 0.49291(16) 0.0502(6) Uani 1 1 d .
C6 C 0.7028(2) 0.79701(19) 0.64481(12) 0.0269(4) Uani 1 1 d .
C7 C 0.6210(2) 0.70689(18) 0.70685(12) 0.0271(4) Uani 1 1 d .
C8 C 0.6395(2) 0.62858(19) 0.77198(13) 0.0288(4) Uani 1 1 d .
C9 C 0.4952(2) 0.5763(2) 0.79195(14) 0.0318(4) Uani 1 1 d .
C10 C 0.4760(2) 0.6632(2) 0.71413(13) 0.0302(4) Uani 1 1 d .
C11 C 0.3260(2) 0.6308(3) 0.63139(17) 0.0465(6) Uani 1 1 d .
H11A H 0.2584 0.5740 0.6645 0.056 Uiso 1 1 calc R
H11B H 0.3263 0.6250 0.5726 0.056 Uiso 1 1 calc R
C12 C 0.2953(2) 0.7728(3) 0.66094(15) 0.0426(6) Uani 1 1 d .
H12A H 0.3367 0.8352 0.6175 0.051 Uiso 1 1 calc R
H12B H 0.1963 0.7967 0.6802 0.051 Uiso 1 1 calc R
C13 C 0.3202(2) 0.8309(2) 0.80448(13) 0.0322(5) Uani 1 1 d .
C14 C 0.3525(2) 0.7736(2) 0.87324(13) 0.0338(5) Uani 1 1 d .
C15 C 0.3948(2) 0.6261(2) 0.87362(14) 0.0382(5) Uani 1 1 d .
H15A H 0.3120 0.5781 0.8841 0.046 Uiso 1 1 calc R
H15B H 0.4380 0.6058 0.9196 0.046 Uiso 1 1 calc R
C16 C 0.4897(3) 0.4283(2) 0.78145(17) 0.0477(6) Uani 1 1 d .
H16A H 0.5107 0.3808 0.8289 0.072 Uiso 1 1 calc R
H16B H 0.5565 0.3992 0.7310 0.072 Uiso 1 1 calc R
H16C H 0.3983 0.4111 0.7779 0.072 Uiso 1 1 calc R
C17 C 0.7886(3) 1.0211(2) 0.62722(16) 0.0472(6) Uani 1 1 d .
H17A H 0.7387 1.0626 0.5883 0.057 Uiso 1 1 calc R
H17B H 0.8808 0.9880 0.5959 0.057 Uiso 1 1 calc R
C18 C 0.7966(4) 1.1183(3) 0.69329(19) 0.0756(10) Uani 1 1 d .
H18A H 0.8836 1.1016 0.7094 0.091 Uiso 1 1 calc R
H18B H 0.7901 1.2091 0.6722 0.091 Uiso 1 1 calc R
C19 C 0.6811(4) 1.0973(3) 0.7636(2) 0.0759(10) Uani 1 1 d .
H19A H 0.5989 1.1513 0.7573 0.091 Uiso 1 1 calc R
H19B H 0.7016 1.1213 0.8154 0.091 Uiso 1 1 calc R
C20 C 0.6576(3) 0.9537(2) 0.76512(14) 0.0394(5) Uani 1 1 d .
H20A H 0.5595 0.9406 0.7849 0.047 Uiso 1 1 calc R
H20B H 0.7076 0.9036 0.8012 0.047 Uiso 1 1 calc R
C21 C 0.7534(2) 0.59905(19) 0.81154(13) 0.0298(4) Uani 1 1 d .
C22 C 0.7455(2) 0.5034(2) 0.87541(14) 0.0386(5) Uani 1 1 d .
H22 H 0.6661 0.4575 0.8928 0.046 Uiso 1 1 calc R
C23 C 0.8530(3) 0.4756(2) 0.91321(15) 0.0441(6) Uani 1 1 d .
H23 H 0.8453 0.4114 0.9558 0.053 Uiso 1 1 calc R
C24 C 0.9706(3) 0.5413(3) 0.88887(16) 0.0475(6) Uani 1 1 d .
H24 H 1.0427 0.5226 0.9149 0.057 Uiso 1 1 calc R
C25 C 0.9816(3) 0.6355(3) 0.82543(16) 0.0478(6) Uani 1 1 d .
H25 H 1.0618 0.6803 0.8085 0.057 Uiso 1 1 calc R
C26 C 0.8751(2) 0.6639(2) 0.78689(14) 0.0373(5) Uani 1 1 d .
H26 H 0.8844 0.7273 0.7438 0.045 Uiso 1 1 calc R
C27 C 0.3364(2) 0.8447(2) 0.95117(14) 0.0381(5) Uani 1 1 d .
C28 C 0.3132(3) 1.0587(3) 1.01109(17) 0.0563(7) Uani 1 1 d .
H28A H 0.3765 1.0374 1.0466 0.068 Uiso 1 1 calc R
H28B H 0.2195 1.0455 1.0436 0.068 Uiso 1 1 calc R
C29 C 0.3223(4) 1.1989(3) 0.9802(2) 0.0799(10) Uani 1 1 d .
H29A H 0.4164 1.2117 0.9504 0.110 Uiso 1 1 calc R
H29B H 0.2942 1.2579 1.0271 0.110 Uiso 1 1 calc R
H29C H 0.2624 1.2174 0.9432 0.110 Uiso 1 1 calc R
C30 C 0.2417(2) 0.9617(2) 0.80098(14) 0.0352(5) Uani 1 1 d .
C31 C 0.2943(3) 1.0572(2) 0.74276(15) 0.0419(5) Uani 1 1 d .
H31 H 0.3794 1.0384 0.7043 0.050 Uiso 1 1 calc R
C32 C 0.2238(3) 1.1799(3) 0.74020(17) 0.0498(6) Uani 1 1 d .
H32 H 0.2619 1.2443 0.7014 0.060 Uiso 1 1 calc R
C33 C 0.0959(3) 1.2064(3) 0.79585(19) 0.0587(7) Uani 1 1 d .
H33 H 0.0469 1.2888 0.7942 0.070 Uiso 1 1 calc R
C34 C 0.0413(3) 1.1128(3) 0.85305(19) 0.0582(7) Uani 1 1 d .
H34 H -0.0450 1.1316 0.8904 0.070 Uiso 1 1 calc R
C35 C 0.1127(3) 0.9896(3) 0.85645(16) 0.0464(6) Uani 1 1 d .
H35 H 0.0744 0.9259 0.8957 0.056 Uiso 1 1 calc R

loop_
_atom_site_aniso_label
_atom_site_aniso_U_11
_atom_site_aniso_U_22
_atom_site_aniso_U_33
_atom_site_aniso_U_23
_atom_site_aniso_U_13
_atom_site_aniso_U_12
Cr 0.0258(2) 0.0317(2) 0.0316(2) -0.00514(14) -0.00562(14) -0.00107(14)
O1 0.0695(14) 0.0328(10) 0.0753(13) -0.0030(9) 0.0063(10) 0.0013(9)
O2 0.0405(11) 0.0782(14) 0.0883(15) -0.0230(12) -0.0324(10) 0.0042(10)
O3 0.0665(13) 0.0631(12) 0.0418(10) -0.0179(9) -0.0039(9) 0.0100(10)
O4 0.0912(17) 0.0526(11) 0.0589(12) 0.0147(10) -0.0208(11) -0.0203(11)
O5 0.0449(13) 0.167(3) 0.0705(15) 0.0152(16) -0.0293(11) -0.0159(15)
O6 0.0286(8) 0.0413(8) 0.0450(9) -0.0202(7) -0.0095(7) -0.0002(7)
O7 0.0806(15) 0.0542(11) 0.0359(10) -0.0022(8) 0.0008(9) -0.0134(10)
O8 0.0537(11) 0.0388(9) 0.0363(9) -0.0108(7) -0.0045(7) -0.0088(8)
N1 0.0276(9) 0.0377(10) 0.0399(10) -0.0147(8) -0.0100(8) 0.0058(8)
N2 0.0333(10) 0.0261(8) 0.0355(9) -0.0041(7) -0.0048(7) -0.0052(7)
C1 0.0364(13) 0.0401(13) 0.0400(13) -0.0105(10) -0.0004(10) 0.0021(10)
C2 0.0374(13) 0.0388(12) 0.0415(13) -0.0109(10) -0.0077(10) 0.0014(10)
C3 0.0355(12) 0.0407(12) 0.0396(13) -0.0046(10) -0.0093(10) -0.0005(10)
C4 0.0412(13) 0.0433(13) 0.0392(13) -0.0030(10) -0.0109(10) -0.0039(10)
C5 0.0404(14) 0.0695(17) 0.0397(13) -0.0007(12) -0.0077(11) -0.0062(13)
C6 0.0210(9) 0.0264(9) 0.0344(11) -0.0029(8) -0.0092(8) -0.0001(8)
C7 0.0245(10) 0.0244(9) 0.0316(10) -0.0098(8) -0.0045(8) -0.0012(8)
C8 0.0246(10) 0.0241(9) 0.0349(11) -0.0064(8) -0.0014(8) -0.0033(8)
C9 0.0251(10) 0.0260(10) 0.0416(12) -0.0045(8) -0.0020(8) -0.0055(8)
C10 0.0242(10) 0.0288(10) 0.0366(11) -0.0110(8) -0.0042(8) -0.0033(8)
C11 0.0292(12) 0.0581(15) 0.0554(15) -0.0207(12) -0.0132(10) -0.0065(11)
C12 0.0290(12) 0.0550(14) 0.0445(13) -0.0148(11) -0.0116(10) 0.0055(10)
C13 0.0213(10) 0.0322(10) 0.0398(12) -0.0091(9) -0.0008(8) -0.0017(8)
C14 0.0243(10) 0.0343(11) 0.0384(12) -0.0070(9) 0.0019(8) -0.0042(8)
C15 0.0318(12) 0.0332(11) 0.0431(13) -0.0025(9) 0.0029(9) -0.0042(9)
C16 0.0477(15) 0.0304(11) 0.0622(16) -0.0074(11) -0.0049(12) -0.0124(10)
C17 0.0605(17) 0.0323(11) 0.0458(14) -0.0004(10) -0.0037(12) -0.0166(11)
C18 0.107(3) 0.0487(16) 0.0654(19) -0.0154(14) 0.0022(18) -0.0430(18)
C19 0.119(3) 0.0393(15) 0.0651(19) -0.0181(14) -0.0054(19) -0.0271(18)
C20 0.0447(13) 0.0318(11) 0.0380(12) -0.0125(9) -0.0017(10) -0.0042(10)
C21 0.0283(10) 0.0274(9) 0.0314(10) -0.0054(8) -0.0035(8) 0.0007(8)
C22 0.0349(12) 0.0334(11) 0.0447(13) 0.0021(10) -0.0044(10) -0.0054(9)
C23 0.0452(14) 0.0425(13) 0.0429(13) 0.0065(10) -0.0111(11) 0.0021(11)
C24 0.0387(14) 0.0574(15) 0.0483(14) -0.0014(12) -0.0161(11) 0.0018(12)
C25 0.0325(13) 0.0606(15) 0.0514(15) 0.0024(12) -0.0104(11) -0.0114(12)
C26 0.0313(12) 0.0419(12) 0.0377(12) 0.0039(10) -0.0060(9) -0.0070(9)
C27 0.0319(12) 0.0412(12) 0.0364(12) -0.0054(10) 0.0018(9) -0.0064(10)
C28 0.0640(18) 0.0526(15) 0.0456(15) -0.0236(12) 0.0020(12) -0.0063(14)
C29 0.106(3) 0.0485(17) 0.083(2) -0.0240(16) -0.016(2) -0.0064(18)
C30 0.0281(11) 0.0358(11) 0.0413(12) -0.0123(9) -0.0080(9) 0.0025(9)
C31 0.0371(13) 0.0461(13) 0.0413(13) -0.0082(10) -0.0083(10) 0.0011(10)
C32 0.0604(17) 0.0424(13) 0.0482(14) -0.0052(11) -0.0179(12) 0.0013(12)
C33 0.0641(19) 0.0439(14) 0.0689(19) -0.0172(13) -0.0241(15) 0.0188(13)
C34 0.0392(15) 0.0596(17) 0.0676(18) -0.0209(14) -0.0025(13) 0.0160(13)
C35 0.0309(12) 0.0482(14) 0.0544(15) -0.0102(11) -0.0014(10) 0.0032(11)

loop_
_atom_type_symbol
_atom_type_description
_atom_type_scat_dispersion_real
_atom_type_scat_dispersion_imag
_atom_type_scat_source
C C 0.0033 0.0016 'International Tables Vol C Tables 4.2.6.8 and 6.1.1.4'
H H 0.0000 0.0000 'International Tables Vol C Tables 4.2.6.8 and 6.1.1.4'
N N 0.0061 0.0033 'International Tables Vol C Tables 4.2.6.8 and 6.1.1.4'
O O 0.0106 0.0060 'International Tables Vol C Tables 4.2.6.8 and 6.1.1.4'
Cr Cr 0.3209 0.6236 'International Tables Vol C Tables 4.2.6.8 and 6.1.1.4'

loop_
_geom_angle_atom_site_label_1
_geom_angle_atom_site_label_2
_geom_angle_atom_site_label_3
_geom_angle
C3 Cr C4 86.27(10)
C3 Cr C2 90.06(10)
C4 Cr C2 88.95(10)
C3 Cr C5 91.34(11)
C4 Cr C5 85.87(11)
C2 Cr C5 174.53(11)
C3 Cr C1 85.39(10)
C4 Cr C1 171.46(10)
C2 Cr C1 92.90(10)
C5 Cr C1 92.48(11)
C3 Cr C6 173.66(9)
C4 Cr C6 98.86(9)
C2 Cr C6 86.34(8)
C5 Cr C6 92.73(10)
C1 Cr C6 89.58(9)
C10 O6 C11 108.66(16)
C27 O8 C28 117.17(19)
C13 N1 C10 121.60(17)
C13 N1 C12 127.57(18)
C10 N1 C12 110.49(17)
C6 N2 C17 124.79(18)
C6 N2 C20 126.38(18)
C17 N2 C20 108.73(16)
O1 C1 Cr 174.2(2)
O2 C2 Cr 177.5(2)
O3 C3 Cr 178.9(2)
O4 C4 Cr 174.1(2)
O5 C5 Cr 174.2(2)
N2 C6 C7 113.48(17)
N2 C6 Cr 129.67(15)
C7 C6 Cr 116.72(13)
C8 C7 C6 137.36(18)
C8 C7 C10 92.99(16)
C6 C7 C10 129.56(17)
C7 C8 C21 134.39(19)
C7 C8 C9 95.18(17)
C21 C8 C9 130.43(18)
C16 C9 C15 111.39(18)
C16 C9 C8 116.80(18)
C15 C9 C8 115.54(17)
C16 C9 C10 114.00(19)
C15 C9 C10 111.88(17)
C8 C9 C10 84.73(15)
O6 C10 N1 104.60(16)
O6 C10 C7 114.58(16)
N1 C10 C7 117.33(16)
O6 C10 C9 116.91(16)
N1 C10 C9 116.46(17)
C7 C10 C9 87.04(15)
O6 C11 C12 103.28(17)
O6 C11 H11A 111.1
C12 C11 H11A 111.1
O6 C11 H11B 111.1
C12 C11 H11B 111.1
H11A C11 H11B 109.1
N1 C12 C11 99.63(19)
N1 C12 H12A 111.8
C11 C12 H12A 111.8
N1 C12 H12B 111.8
C11 C12 H12B 111.8
H12A C12 H12B 109.6
C14 C13 N1 118.90(19)
C14 C13 C30 126.12(19)
N1 C13 C30 114.97(19)
C13 C14 C27 123.1(2)
C13 C14 C15 119.41(19)
C27 C14 C15 117.2(2)
C14 C15 C9 114.01(18)
C14 C15 H15A 108.7
C9 C15 H15A 108.7
C14 C15 H15B 108.7
C9 C15 H15B 108.7
H15A C15 H15B 107.6
C9 C16 H16A 109.5
C9 C16 H16B 109.5
H16A C16 H16B 109.5
C9 C16 H16C 109.5
H16A C16 H16C 109.5
H16B C16 H16C 109.5
N2 C17 C18 104.4(2)
N2 C17 H17A 110.9
C18 C17 H17A 110.9
N2 C17 H17B 110.9
C18 C17 H17B 110.9
H17A C17 H17B 108.9
C19 C18 C17 105.8(2)
C19 C18 H18A 110.6
C17 C18 H18A 110.6
C19 C18 H18B 110.6
C17 C18 H18B 110.6
H18A C18 H18B 108.7
C18 C19 C20 107.0(3)
C18 C19 H19A 110.3
C20 C19 H19A 110.3
C18 C19 H19B 110.3
C20 C19 H19B 110.3
H19A C19 H19B 108.6
C19 C20 N2 104.2(2)
C19 C20 H20A 110.9
N2 C20 H20A 110.9
C19 C20 H20B 110.9
N2 C20 H20B 110.9
H20A C20 H20B 108.9
C26 C21 C22 117.3(2)
C26 C21 C8 121.57(19)
C22 C21 C8 121.14(19)
C23 C22 C21 121.3(2)
C23 C22 H22 119.4
C21 C22 H22 119.4
C24 C23 C22 120.6(2)
C24 C23 H23 119.7
C22 C23 H23 119.7
C23 C24 C25 119.4(2)
C23 C24 H24 120.3
C25 C24 H24 120.3
C26 C25 C24 120.6(2)
C26 C25 H25 119.7
C24 C25 H25 119.7
C25 C26 C21 120.9(2)
C25 C26 H26 119.6
C21 C26 H26 119.6
O7 C27 O8 122.3(2)
O7 C27 C14 125.1(2)
O8 C27 C14 112.48(19)
O8 C28 C29 107.1(2)
O8 C28 H28A 110.3
C29 C28 H28A 110.3
O8 C28 H28B 110.3
C29 C28 H28B 110.3
H28A C28 H28B 108.6
C28 C29 H29A 109.5
C28 C29 H29B 109.5
H29A C29 H29B 109.5
C28 C29 H29C 109.5
H29A C29 H29C 109.5
H29B C29 H29C 109.5
C31 C30 C35 118.7(2)
C31 C30 C13 120.9(2)
C35 C30 C13 120.3(2)
C32 C31 C30 121.4(2)
C32 C31 H31 119.3
C30 C31 H31 119.3
C31 C32 C33 119.2(3)
C31 C32 H32 120.4
C33 C32 H32 120.4
C34 C33 C32 120.3(2)
C34 C33 H33 119.9
C32 C33 H33 119.9
C33 C34 C35 120.7(3)
C33 C34 H34 119.7
C35 C34 H34 119.7
C34 C35 C30 119.7(3)
C34 C35 H35 120.2
C30 C35 H35 120.2

loop_
_geom_bond_atom_site_label_1
_geom_bond_atom_site_label_2
_geom_bond_distance
Cr C3 1.854(2)
Cr C4 1.867(2)
Cr C2 1.878(2)
Cr C5 1.889(3)
Cr C1 1.908(2)
Cr C6 2.114(2)
O1 C1 1.140(3)
O2 C2 1.139(3)
O3 C3 1.147(3)
O4 C4 1.145(3)
O5 C5 1.139(3)
O6 C10 1.408(2)
O6 C11 1.441(3)
O7 C27 1.202(3)
O8 C27 1.341(3)
O8 C28 1.439(3)
N1 C13 1.373(3)
N1 C10 1.440(3)
N1 C12 1.448(3)
N2 C6 1.304(2)
N2 C17 1.481(3)
N2 C20 1.497(3)
C6 C7 1.476(3)
C7 C8 1.350(3)
C7 C10 1.525(3)
C8 C21 1.452(3)
C8 C9 1.531(3)
C9 C16 1.517(3)
C9 C15 1.528(3)
C9 C10 1.569(3)
C11 C12 1.509(3)
C11 H11A 0.9700
C11 H11B 0.9700
C12 H12A 0.9700
C12 H12B 0.9700
C13 C14 1.351(3)
C13 C30 1.481(3)
C14 C27 1.457(3)
C14 C15 1.511(3)
C15 H15A 0.9700
C15 H15B 0.9700
C16 H16A 0.9600
C16 H16B 0.9600
C16 H16C 0.9600
C17 C18 1.511(3)
C17 H17A 0.9700
C17 H17B 0.9700
C18 C19 1.436(4)
C18 H18A 0.9700
C18 H18B 0.9700
C19 C20 1.485(3)
C19 H19A 0.9700
C19 H19B 0.9700
C20 H20A 0.9700
C20 H20B 0.9700
C21 C26 1.393(3)
C21 C22 1.393(3)
C22 C23 1.375(3)
C22 H22 0.9300
C23 C24 1.363(4)
C23 H23 0.9300
C24 C25 1.377(3)
C24 H24 0.9300
C25 C26 1.376(3)
C25 H25 0.9300
C26 H26 0.9300
C28 C29 1.488(4)
C28 H28A 0.9700
C28 H28B 0.9700
C29 H29A 0.9600
C29 H29B 0.9600
C29 H29C 0.9600
C30 C31 1.375(3)
C30 C35 1.389(3)
C31 C32 1.374(3)
C31 H31 0.9300
C32 C33 1.380(4)
C32 H32 0.9300
C33 C34 1.357(4)
C33 H33 0.9300
C34 C35 1.384(4)
C34 H34 0.9300
C35 H35 0.9300

loop_
_geom_torsion_atom_site_label_1
_geom_torsion_atom_site_label_2
_geom_torsion_atom_site_label_3
_geom_torsion_atom_site_label_4
_geom_torsion
C3 Cr C1 O1 -3(2)
C4 Cr C1 O1 10(3)
C2 Cr C1 O1 -93(2)
C5 Cr C1 O1 88(2)
C6 Cr C1 O1 -179(100)
C3 Cr C2 O2 88(5)
C4 Cr C2 O2 1(5)
C5 Cr C2 O2 -17(6)
C1 Cr C2 O2 173(5)
C6 Cr C2 O2 -98(5)
C4 Cr C3 O3 95(12)
C2 Cr C3 O3 6(12)
C5 Cr C3 O3 -180(100)
C1 Cr C3 O3 -87(12)
C6 Cr C3 O3 -50(12)
C3 Cr C4 O4 0(2)
C2 Cr C4 O4 90(2)
C5 Cr C4 O4 -91(2)
C1 Cr C4 O4 -12(3)
C6 Cr C4 O4 176(2)
C3 Cr C5 O5 -46(3)
C4 Cr C5 O5 40(3)
C2 Cr C5 O5 59(3)
C1 Cr C5 O5 -132(3)
C6 Cr C5 O5 139(3)
C17 N2 C6 C7 180.0(2)
C20 N2 C6 C7 3.9(3)
C17 N2 C6 Cr 4.3(3)
C20 N2 C6 Cr -171.73(16)
C3 Cr C6 N2 121.5(8)
C4 Cr C6 N2 -22.3(2)
C2 Cr C6 N2 66.07(19)
C5 Cr C6 N2 -108.5(2)
C1 Cr C6 N2 159.00(19)
C3 Cr C6 C7 -54.0(8)
C4 Cr C6 C7 162.20(14)
C2 Cr C6 C7 -109.44(15)
C5 Cr C6 C7 75.95(16)
C1 Cr C6 C7 -16.51(15)
N2 C6 C7 C8 -76.8(3)
Cr C6 C7 C8 99.4(2)
N2 C6 C7 C10 107.7(2)
Cr C6 C7 C10 -76.1(2)
C6 C7 C8 C21 0.9(4)
C10 C7 C8 C21 177.4(2)
C6 C7 C8 C9 -178.6(2)
C10 C7 C8 C9 -2.07(16)
C7 C8 C9 C16 116.3(2)
C21 C8 C9 C16 -63.2(3)
C7 C8 C9 C15 -109.74(19)
C21 C8 C9 C15 70.8(3)
C7 C8 C9 C10 2.02(15)
C21 C8 C9 C10 -177.5(2)
C11 O6 C10 N1 -14.5(2)
C11 O6 C10 C7 -144.36(19)
C11 O6 C10 C9 115.9(2)
C13 N1 C10 O6 163.79(18)
C12 N1 C10 O6 -9.9(2)
C13 N1 C10 C7 -68.0(3)
C12 N1 C10 C7 118.3(2)
C13 N1 C10 C9 33.1(3)
C12 N1 C10 C9 -140.61(19)
C8 C7 C10 O6 -116.32(18)
C6 C7 C10 O6 60.6(3)
C8 C7 C10 N1 120.42(19)
C6 C7 C10 N1 -62.6(3)
C8 C7 C10 C9 2.02(15)
C6 C7 C10 C9 178.96(19)
C16 C9 C10 O6 -2.7(3)
C15 C9 C10 O6 -130.19(19)
C8 C9 C10 O6 114.37(18)
C16 C9 C10 N1 122.0(2)
C15 C9 C10 N1 -5.5(2)
C8 C9 C10 N1 -120.99(17)
C16 C9 C10 C7 -118.83(19)
C15 C9 C10 C7 113.65(17)
C8 C9 C10 C7 -1.78(14)
C10 O6 C11 C12 32.2(2)
C13 N1 C12 C11 -144.9(2)
C10 N1 C12 C11 28.3(2)
O6 C11 C12 N1 -35.4(2)
C10 N1 C13 C14 -21.6(3)
C12 N1 C13 C14 150.9(2)
C10 N1 C13 C30 158.29(19)
C12 N1 C13 C30 -29.2(3)
N1 C13 C14 C27 168.1(2)
C30 C13 C14 C27 -11.9(3)
N1 C13 C14 C15 -17.8(3)
C30 C13 C14 C15 162.2(2)
C13 C14 C15 C9 43.1(3)
C27 C14 C15 C9 -142.4(2)
C16 C9 C15 C14 -157.4(2)
C8 C9 C15 C14 66.2(3)
C10 C9 C15 C14 -28.5(2)
C6 N2 C17 C18 -167.8(2)
C20 N2 C17 C18 8.8(3)
N2 C17 C18 C19 -25.4(4)
C17 C18 C19 C20 32.6(4)
C18 C19 C20 N2 -26.5(4)
C6 N2 C20 C19 -173.2(2)
C17 N2 C20 C19 10.2(3)
C7 C8 C21 C26 4.6(4)
C9 C8 C21 C26 -176.1(2)
C7 C8 C21 C22 -174.8(2)
C9 C8 C21 C22 4.5(3)
C26 C21 C22 C23 0.8(3)
C8 C21 C22 C23 -179.7(2)
C21 C22 C23 C24 -0.1(4)
C22 C23 C24 C25 -0.5(4)
C23 C24 C25 C26 0.2(4)
C24 C25 C26 C21 0.6(4)
C22 C21 C26 C25 -1.0(3)
C8 C21 C26 C25 179.5(2)
C28 O8 C27 O7 -12.7(4)
C28 O8 C27 C14 169.7(2)
C13 C14 C27 O7 153.4(2)
C15 C14 C27 O7 -20.8(3)
C13 C14 C27 O8 -29.0(3)
C15 C14 C27 O8 156.77(19)
C27 O8 C28 C29 -173.9(3)
C14 C13 C30 C31 127.1(2)
N1 C13 C30 C31 -52.8(3)
C14 C13 C30 C35 -53.3(3)
N1 C13 C30 C35 126.8(2)
C35 C30 C31 C32 1.9(3)
C13 C30 C31 C32 -178.5(2)
C30 C31 C32 C33 -1.7(4)
C31 C32 C33 C34 0.8(4)
C32 C33 C34 C35 -0.1(4)
C33 C34 C35 C30 0.3(4)
C31 C30 C35 C34 -1.1(4)
C13 C30 C35 C34 179.3(2)
